data_2311175
loop_
_publ_author_name
'Akkurt, Mehmet'
'Akko\,c, Senem'
'G\"ok, Yetkin'
'Tahir, Muhammad Nawaz'

_publ_section_title
;
 1,3-Bis[(5-amino-furan-2-yl)meth-yl]-3,4,5,6-tetra-hydro-pyrimidin-1-ium
 hexa-fluoro-phosphate.
;
_journal_coeditor_code HG5332
_journal_issue 'Pt 8'
_journal_name_full 'Acta crystallographica. Section E, Structure reports online'
_journal_page_first o1325
_journal_paper_doi 10.1107/S1600536813020187
_journal_volume 69
_journal_year 2013
_chemical_formula_iupac 'C16 H21 N2 O2 +, P F6 -'
_chemical_formula_moiety 'C16 H21 N2 O2 +, F6 P -'
_chemical_formula_sum 'C16 H21 F6 N2 O2 P'
_chemical_formula_weight 418.32
_chemical_name_systematic
;
1,3-Bis[(5-aminofuran-2-yl)methyl]-3,4,5,6-tetrahydropyrimidin-1-ium
hexafluorophosphate
;
_space_group_IT_number 11
_space_group_name_Hall '-P 2yb'
_space_group_name_H-M_alt 'P 1 21/m 1'
_symmetry_cell_setting monoclinic
_symmetry_space_group_name_Hall '-P 2yb'
_symmetry_space_group_name_H-M 'P 1 21/m 1'
_atom_sites_solution_hydrogens geom
_atom_sites_solution_primary direct
_atom_sites_solution_secondary difmap
_cell_angle_alpha 90
_cell_angle_beta 100.747(5)
_cell_angle_gamma 90
_cell_formula_units_Z 2
_cell_length_a 6.0793(6)
_cell_length_b 18.879(2)
_cell_length_c 8.5750(9)
_cell_measurement_reflns_used 1100
_cell_measurement_temperature 296(2)
_cell_measurement_theta_max 25
_cell_measurement_theta_min 2.5
_cell_volume 966.90(17)
_computing_cell_refinement 'SAINT (Bruker, 2009)'
_computing_data_collection 'APEX2 (Bruker, 2009)'
_computing_data_reduction 'SAINT (Bruker, 2009)'
_computing_molecular_graphics 'ORTEP-3 for Windows (Farrugia, 2012) and PLATON (Spek, 2009)'
_computing_publication_material 'WinGX (Farrugia, 2012) and PLATON (Spek, 2009)'
_computing_structure_refinement 'SHELXL97 (Sheldrick, 2008)'
_computing_structure_solution 'SHELXS97 (Sheldrick, 2008)'
_diffrn_ambient_temperature 296(2)
_diffrn_measured_fraction_theta_full 0.982
_diffrn_measured_fraction_theta_max 0.982
_diffrn_measurement_device_type 'Bruker Kappa APEXII CCD'
_diffrn_measurement_method \w
_diffrn_radiation_monochromator graphite
_diffrn_radiation_source 'fine-focus sealed tube'
_diffrn_radiation_type MoK\a
_diffrn_radiation_wavelength 0.71073
_diffrn_reflns_av_R_equivalents 0.0000
_diffrn_reflns_av_sigmaI/netI 0.0270
_diffrn_reflns_limit_h_max 7
_diffrn_reflns_limit_h_min -7
_diffrn_reflns_limit_k_max 22
_diffrn_reflns_limit_k_min 0
_diffrn_reflns_limit_l_max 10
_diffrn_reflns_limit_l_min 0
_diffrn_reflns_number 1677
_diffrn_reflns_reduction_process
;
;
_diffrn_reflns_theta_full 24.74
_diffrn_reflns_theta_max 24.74
_diffrn_reflns_theta_min 2.16
_exptl_absorpt_coefficient_mu 0.211
_exptl_absorpt_correction_T_max 0.953
_exptl_absorpt_correction_T_min 0.932
_exptl_absorpt_correction_type refdelf
_exptl_absorpt_process_details '(XABS2; Parkin <i>et al.</i>, 1995)'
_exptl_crystal_colour colourless
_exptl_crystal_density_diffrn 1.437
_exptl_crystal_density_method 'Not Measured'
_exptl_crystal_description prism
_exptl_crystal_F_000 432
_exptl_crystal_size_max 0.35
_exptl_crystal_size_mid 0.28
_exptl_crystal_size_min 0.23
_refine_diff_density_max 0.360
_refine_diff_density_min -0.546
_refine_ls_extinction_method none
_refine_ls_goodness_of_fit_ref 1.075
_refine_ls_hydrogen_treatment constr
_refine_ls_matrix_type full
_refine_ls_number_parameters 144
_refine_ls_number_reflns 1677
_refine_ls_number_restraints 0
_refine_ls_restrained_S_all 1.075
_refine_ls_R_factor_all 0.1077
_refine_ls_R_factor_gt 0.0767
_refine_ls_shift/su_max 0.000
_refine_ls_shift/su_mean 0.000
_refine_ls_structure_factor_coef Fsqd
_refine_ls_weighting_details 'calc w=1/[\s^2^(Fo^2^)+(0.1389P)^2^+0.4210P] where P=(Fo^2^+2Fc^2^)/3'
_refine_ls_weighting_scheme calc
_refine_ls_wR_factor_gt 0.2139
_refine_ls_wR_factor_ref 0.2473
_reflns_number_gt 1089
_reflns_number_total 1677
_reflns_threshold_expression I>2\s(I)
_cod_data_source_file hg5332sup1.cif
_cod_data_source_block I
_cod_original_sg_symbol_H-M 'P 21/m'
_cod_database_code 2311175

loop_
_symmetry_equiv_pos_site_id
_symmetry_equiv_pos_as_xyz
1 x,y,z
2 -x,1/2+y,-z
3 -x,-y,-z
4 x,1/2-y,z

loop_
_atom_site_aniso_label
_atom_site_aniso_U_11
_atom_site_aniso_U_22
_atom_site_aniso_U_33
_atom_site_aniso_U_12
_atom_site_aniso_U_13
_atom_site_aniso_U_23
O1 0.0858(19) 0.098(2) 0.0648(18) 0.0177(16) 0.0303(14) 0.0102(15)
N1 0.070(2) 0.094(2) 0.0496(19) 0.0089(16) 0.0162(14) 0.0031(17)
C1 0.050(3) 0.108(5) 0.048(3) 0.0000 0.008(2) 0.0000
C2 0.104(3) 0.107(3) 0.057(3) 0.013(3) 0.032(2) 0.000(2)
C3 0.113(5) 0.148(7) 0.071(4) 0.0000 0.052(4) 0.0000
C4 0.085(3) 0.102(3) 0.058(2) 0.027(2) 0.013(2) 0.014(2)
C5 0.085(3) 0.080(3) 0.057(2) 0.025(2) 0.025(2) 0.0179(19)
C6 0.088(3) 0.101(4) 0.094(4) 0.021(2) 0.042(3) 0.017(3)
C7 0.087(3) 0.102(4) 0.098(4) -0.003(3) 0.031(3) 0.018(3)
C8 0.105(3) 0.086(3) 0.067(3) 0.005(3) 0.022(2) 0.020(2)
C9 0.170(6) 0.112(4) 0.083(4) -0.004(4) 0.039(4) 0.000(3)
P1 0.0552(9) 0.1200(15) 0.0645(11) 0.0000 0.0157(7) 0.0000
F1 0.104(4) 0.578(18) 0.065(3) 0.0000 0.030(3) 0.0000
F2 0.077(3) 0.516(17) 0.121(5) 0.0000 0.036(3) 0.0000
F3 0.111(4) 0.449(14) 0.094(4) 0.0000 0.023(3) 0.0000
F4 0.071(3) 0.59(2) 0.116(5) 0.0000 0.012(3) 0.0000
F5 0.291(15) 0.108(6) 0.199(11) -0.077(8) 0.013(10) -0.036(6)
F6 0.242(13) 0.114(7) 0.36(2) 0.065(7) -0.111(14) 0.018(9)

loop_
_atom_site_type_symbol
_atom_site_label
_atom_site_fract_x
_atom_site_fract_y
_atom_site_fract_z
_atom_site_U_iso_or_equiv
_atom_site_thermal_displace_type
_atom_site_calc_flag
_atom_site_refinement_flags
_atom_site_occupancy
O O1 0.0509(5) 0.46898(16) 0.2298(3) 0.0808(11) Uani d . 1.000
N N1 -0.1021(5) 0.31127(19) 0.1262(4) 0.0706(11) Uani d . 1.000
C C1 -0.0850(8) 0.25000 0.0606(6) 0.069(2) Uani d S 1.000
C C2 -0.1511(9) 0.3154(3) 0.2862(5) 0.0872(17) Uani d . 1.000
C C3 -0.2709(14) 0.25000 0.3206(9) 0.106(3) Uani d S 1.000
C C4 -0.0792(7) 0.3771(2) 0.0383(5) 0.0817(16) Uani d . 1.000
C C5 0.1016(7) 0.4235(2) 0.1168(5) 0.0725(16) Uani d . 1.000
C C6 0.3108(8) 0.4325(3) 0.1001(6) 0.091(2) Uani d . 1.000
C C7 0.4019(9) 0.4871(3) 0.2040(6) 0.094(2) Uani d . 1.000
C C8 0.2431(9) 0.5075(3) 0.2828(5) 0.0852(17) Uani d . 1.000
C C9 0.2247(12) 0.5625(3) 0.4039(7) 0.120(3) Uani d . 1.000
P P1 0.3506(2) 0.25000 0.73427(19) 0.0793(7) Uani d S 1.000
F F1 0.3265(10) 0.25000 0.5584(6) 0.247(6) Uani d S 1.000
F F2 0.0993(9) 0.25000 0.7207(8) 0.236(6) Uani d S 1.000
F F3 0.3704(10) 0.25000 0.9155(7) 0.218(5) Uani d S 1.000
F F4 0.6000(9) 0.25000 0.7399(8) 0.260(7) Uani d S 1.000
F F5 0.449(3) 0.3183(5) 0.7947(15) 0.204(7) Uani d P 0.500
F F6 0.258(3) 0.3213(5) 0.699(2) 0.260(8) Uani d P 0.500
H H1 -0.05810 0.25000 -0.04260 0.0820 Uiso c SR 1.000
H H2A -0.24330 0.35660 0.29500 0.1050 Uiso c R 1.000
H H2B -0.01270 0.32020 0.36270 0.1050 Uiso c R 1.000
H H3A -0.28490 0.25000 0.43150 0.1280 Uiso c SR 1.000
H H3B -0.42050 0.25000 0.25680 0.1280 Uiso c SR 1.000
H H4A -0.05180 0.36490 -0.06630 0.0980 Uiso c R 1.000
H H4B -0.21940 0.40290 0.02440 0.0980 Uiso c R 1.000
H H6 0.38470 0.40730 0.03220 0.1090 Uiso c R 1.000
H H7 0.54600 0.50550 0.21560 0.1130 Uiso c R 1.000
H H9A 0.36010 0.58990 0.42480 0.1800 Uiso c R 1.000
H H9B 0.20190 0.54010 0.50010 0.1800 Uiso c R 1.000
H H9C 0.10040 0.59310 0.36490 0.1800 Uiso c R 1.000

loop_
_atom_type_symbol
_atom_type_description
_atom_type_scat_dispersion_real
_atom_type_scat_dispersion_imag
_atom_type_scat_source
C C 0.0033 0.0016 ' International Tables Vol C Tables 4.2.6.8 and 6.1.1.4'
H H 0.0000 0.0000 ' International Tables Vol C Tables 4.2.6.8 and 6.1.1.4'
F F 0.0171 0.0103 ' International Tables Vol C Tables 4.2.6.8 and 6.1.1.4'
N N 0.0061 0.0033 ' International Tables Vol C Tables 4.2.6.8 and 6.1.1.4'
O O 0.0106 0.0060 ' International Tables Vol C Tables 4.2.6.8 and 6.1.1.4'
P P 0.1023 0.0942 ' International Tables Vol C Tables 4.2.6.8 and 6.1.1.4'

loop_
_geom_angle_atom_site_label_1
_geom_angle_atom_site_label_2
_geom_angle_atom_site_label_3
_geom_angle_site_symmetry_1
_geom_angle_site_symmetry_3
_geom_angle
_geom_angle_publ_flag
F4 P1 F5 . 4_555 69.5(7) no
F4 P1 F6 . 4_555 110.6(7) no
F5 P1 F6 . . 52.1(9) no
F5 P1 F5 . 4_555 122.0(8) no
F5 P1 F6 . 4_555 171.5(8) no
F5 P1 F6 4_555 . 171.5(8) no
F6 P1 F6 . 4_555 132.9(9) no
F5 P1 F6 4_555 4_555 52.1(9) no
F2 P1 F5 . 4_555 111.4(7) no
F2 P1 F6 . 4_555 69.0(7) no
F3 P1 F4 . . 94.5(4) no
F3 P1 F5 . . 72.2(5) no
F1 P1 F2 . . 90.9(4) no
F1 P1 F3 . . 178.9(3) no
F1 P1 F4 . . 86.6(4) no
F1 P1 F5 . . 108.3(5) no
F1 P1 F6 . . 80.2(7) no
F1 P1 F5 . 4_555 108.3(5) no
F1 P1 F6 . 4_555 80.2(7) no
F2 P1 F3 . . 88.0(4) no
F2 P1 F4 . . 177.5(4) no
F2 P1 F5 . . 111.4(7) no
F2 P1 F6 . . 69.0(7) no
F4 P1 F5 . . 69.5(7) no
F4 P1 F6 . . 110.6(7) no
F3 P1 F5 . 4_555 72.2(5) no
F3 P1 F6 . 4_555 99.4(7) no
F3 P1 F6 . . 99.4(7) no
P1 F5 F6 . . 63.7(8) no
P1 F6 F5 . . 64.2(8) no
C5 O1 C8 . . 105.9(3) no
C1 N1 C2 . . 120.1(4) no
C2 N1 C4 . . 119.4(4) no
C1 N1 C4 . . 120.5(4) no
N1 C1 N1 . 4_555 125.9(4) no
N1 C2 C3 . . 109.6(4) no
C2 C3 C2 . 4_555 111.9(6) no
N1 C4 C5 . . 113.8(3) no
O1 C5 C6 . . 110.2(4) no
C4 C5 C6 . . 133.1(4) no
O1 C5 C4 . . 116.7(4) no
C5 C6 C7 . . 107.4(5) no
C6 C7 C8 . . 107.2(5) no
O1 C8 C9 . . 115.4(5) no
O1 C8 C7 . . 109.2(4) no
C7 C8 C9 . . 135.3(6) no
N1 C1 H1 4_555 . 117.00 no
N1 C1 H1 . . 117.00 no
N1 C2 H2A . . 110.00 no
C3 C2 H2B . . 110.00 no
N1 C2 H2B . . 110.00 no
C3 C2 H2A . . 110.00 no
H2A C2 H2B . . 108.00 no
C2 C3 H3A 4_555 . 109.00 no
C2 C3 H3A . . 109.00 no
C2 C3 H3B . . 109.00 no
H3A C3 H3B . . 108.00 no
C2 C3 H3B 4_555 . 109.00 no
N1 C4 H4B . . 109.00 no
N1 C4 H4A . . 109.00 no
H4A C4 H4B . . 108.00 no
C5 C4 H4A . . 109.00 no
C5 C4 H4B . . 109.00 no
C5 C6 H6 . . 126.00 no
C7 C6 H6 . . 126.00 no
C8 C7 H7 . . 126.00 no
C6 C7 H7 . . 126.00 no
H9B C9 H9C . . 110.00 no
C8 C9 H9A . . 109.00 no
C8 C9 H9B . . 110.00 no
C8 C9 H9C . . 109.00 no
H9A C9 H9B . . 109.00 no
H9A C9 H9C . . 109.00 no

loop_
_geom_bond_atom_site_label_1
_geom_bond_atom_site_label_2
_geom_bond_site_symmetry_2
_geom_bond_distance
_geom_bond_publ_flag
P1 F6 4_555 1.469(11) no
P1 F1 . 1.488(5) no
P1 F2 . 1.510(6) no
P1 F3 . 1.536(6) no
P1 F4 . 1.508(6) no
P1 F5 . 1.474(11) no
P1 F6 . 1.469(11) no
P1 F5 4_555 1.474(11) no
F5 F6 . 1.29(2) no
O1 C5 . 1.372(5) no
O1 C8 . 1.379(6) no
N1 C2 . 1.459(6) no
N1 C4 . 1.474(5) no
N1 C1 . 1.299(4) no
C2 C3 . 1.491(7) no
C4 C5 . 1.467(6) no
C5 C6 . 1.317(7) no
C6 C7 . 1.407(8) no
C7 C8 . 1.334(8) no
C8 C9 . 1.487(8) no
C1 H1 . 0.9300 no
C2 H2B . 0.9700 no
C2 H2A . 0.9700 no
C3 H3A . 0.9700 no
C3 H3B . 0.9700 no
C4 H4A . 0.9700 no
C4 H4B . 0.9700 no
C6 H6 . 0.9300 no
C7 H7 . 0.9300 no
C9 H9C . 0.9600 no
C9 H9A . 0.9600 no
C9 H9B . 0.9600 no

loop_
_geom_hbond_atom_site_label_D
_geom_hbond_atom_site_label_H
_geom_hbond_atom_site_label_A
_geom_hbond_site_symmetry_A
_geom_hbond_distance_DH
_geom_hbond_distance_HA
_geom_hbond_distance_DA
_geom_hbond_angle_DHA
_geom_hbond_publ_flag
C1 H1 F2 1_554 0.93 2.40 3.312(8) 167 yes
C1 H1 F4 1_454 0.93 2.52 3.044(8) 116 yes

loop_
_geom_torsion_atom_site_label_1
_geom_torsion_atom_site_label_2
_geom_torsion_atom_site_label_3
_geom_torsion_atom_site_label_4
_geom_torsion_site_symmetry_1
_geom_torsion_site_symmetry_4
_geom_torsion
_geom_torsion_publ_flag
F5 P1 F5 F6 4_555 . -172.5(11) no
F1 P1 F6 F5 . . -122.5(10) no
F2 P1 F6 F5 . . 142.8(11) no
F1 P1 F5 F6 . . 61.1(11) no
F2 P1 F5 F6 . . -37.4(11) no
F3 P1 F5 F6 . . -117.9(11) no
F4 P1 F5 F6 . . 140.1(11) no
F3 P1 F6 F5 . . 58.6(10) no
F4 P1 F6 F5 . . -39.9(11) no
F6 P1 F6 F5 4_555 . 170.8(12) no
C5 O1 C8 C7 . . 0.9(5) no
C5 O1 C8 C9 . . 178.1(4) no
C8 O1 C5 C4 . . -178.7(4) no
C8 O1 C5 C6 . . 0.2(5) no
C2 N1 C1 N1 . 4_555 -1.9(7) no
C1 N1 C4 C5 . . -121.5(4) no
C4 N1 C1 N1 . 4_555 -180.0(4) no
C2 N1 C4 C5 . . 60.4(5) no
C1 N1 C2 C3 . . -25.1(6) no
C4 N1 C2 C3 . . 153.1(5) no
N1 C2 C3 C2 . 4_555 51.2(7) no
N1 C4 C5 C6 . . 96.4(6) no
N1 C4 C5 O1 . . -85.1(4) no
C4 C5 C6 C7 . . 177.5(5) no
O1 C5 C6 C7 . . -1.1(6) no
C5 C6 C7 C8 . . 1.7(6) no
C6 C7 C8 C9 . . -178.0(6) no
C6 C7 C8 O1 . . -1.6(6) no
